data_7035895
loop_
_publ_author_name
'Toma, Oksana'
'Mercier, Nicolas'
'Allain, Magali'
'Forni, Alessandra'
'Meinardi, Francesco'
'Botta, Chiara'

_publ_section_title
;
 Aggregation induced phosphorescent N-oxyde-2,2'-bipyridine bismuth
 complexes and polymorphism-dependent emission.
;
_journal_issue 33
_journal_name_full 'Dalton transactions (Cambridge, England : 2003)'
_journal_page_first 14589
_journal_page_last 14593
_journal_paper_doi 10.1039/c5dt01801c
_journal_volume 44
_journal_year 2015
_chemical_compound_source no
_chemical_formula_moiety 'C20 H16 Bi1 Br3 N4 O2'
_chemical_formula_sum 'C20 H16 Bi Br3 N4 O2'
_chemical_formula_weight 793.08
_chemical_name_systematic beta-[BiBr3(bp2mo)2]
_space_group_IT_number 14
_symmetry_cell_setting monoclinic
_symmetry_space_group_name_Hall '-P 2yn'
_symmetry_space_group_name_H-M 'P 1 21/n 1'
_atom_sites_solution_hydrogens geom
_atom_sites_solution_primary direct
_atom_sites_solution_secondary difmap
_audit_creation_method SHELXL-97
_audit_update_record
;
2015-04-29 deposited with the CCDC.
2015-07-17 downloaded from the CCDC.
;
_cell_angle_alpha 90.00
_cell_angle_beta 91.88(1)
_cell_angle_gamma 90.00
_cell_formula_units_Z 4
_cell_length_a 9.748(1)
_cell_length_b 13.011(1)
_cell_length_c 18.253(3)
_cell_measurement_reflns_used 4771
_cell_measurement_temperature 293(2)
_cell_measurement_theta_max 28.59
_cell_measurement_theta_min 2.00
_cell_volume 2313.8(5)
_computing_cell_refinement 'Dirax/lsq (Duisenberg & Schreurs, 1989-2000)'
_computing_data_collection 'Collect (Nonius BV, 1997-2000)'
_computing_data_reduction 'EvalCCD (Duisenberg & Schreurs 1990-2000)'
_computing_molecular_graphics 'DIAMOND 3.2i (Crystal Impact GbR 2005)'
_computing_publication_material 'WinGX publication routines (Farrugia, 1999)'
_computing_structure_refinement 'SHELXL-97 (Sheldrick, 1997)'
_computing_structure_solution 'Direct methods (Sir92,Altomare et al.,1993)'
_diffrn_ambient_temperature 293(2)
_diffrn_detector_area_resol_mean 9
_diffrn_measured_fraction_theta_full 0.991
_diffrn_measured_fraction_theta_max 0.991
_diffrn_measurement_device_type KappaCCD
_diffrn_measurement_method CCD
_diffrn_radiation_monochromator 'horizontally mounted graphite crystal'
_diffrn_radiation_source 'fine-focus sealed tube'
_diffrn_radiation_type MoK\a
_diffrn_radiation_wavelength 0.71073
_diffrn_reflns_av_R_equivalents 0.1073
_diffrn_reflns_av_sigmaI/netI 0.1051
_diffrn_reflns_limit_h_max 13
_diffrn_reflns_limit_h_min -13
_diffrn_reflns_limit_k_max 17
_diffrn_reflns_limit_k_min -17
_diffrn_reflns_limit_l_max 24
_diffrn_reflns_limit_l_min -24
_diffrn_reflns_number 25911
_diffrn_reflns_theta_full 28.59
_diffrn_reflns_theta_max 28.59
_diffrn_reflns_theta_min 2.23
_exptl_absorpt_coefficient_mu 12.824
_exptl_absorpt_correction_T_max 0.463
_exptl_absorpt_correction_T_min 0.2997
_exptl_absorpt_correction_type multi-scan
_exptl_absorpt_process_details '(SADABS (Sheldrick, Bruker, 2008))'
_exptl_crystal_colour yellow
_exptl_crystal_density_diffrn 2.277
_exptl_crystal_density_method 'not measured'
_exptl_crystal_description prism
_exptl_crystal_F_000 1472
_exptl_crystal_preparation Luminescent
_exptl_crystal_size_max 0.11
_exptl_crystal_size_mid 0.06
_exptl_crystal_size_min 0.06
_refine_diff_density_max 1.403
_refine_diff_density_min -3.684
_refine_diff_density_rms 0.608
_refine_ls_extinction_method none
_refine_ls_goodness_of_fit_ref 1.020
_refine_ls_hydrogen_treatment constr
_refine_ls_matrix_type full
_refine_ls_number_parameters 271
_refine_ls_number_reflns 5867
_refine_ls_number_restraints 0
_refine_ls_restrained_S_all 1.020
_refine_ls_R_factor_all 0.1497
_refine_ls_R_factor_gt 0.0716
_refine_ls_shift/su_max 0.000
_refine_ls_shift/su_mean 0.000
_refine_ls_structure_factor_coef Fsqd
_refine_ls_weighting_details 'calc w=1/[\s^2^(Fo^2^)+(0.1441P)^2^+0.0000P] where P=(Fo^2^+2Fc^2^)/3'
_refine_ls_weighting_scheme calc
_refine_ls_wR_factor_gt 0.1825
_refine_ls_wR_factor_ref 0.2454
_reflns_number_gt 3271
_reflns_number_total 5867
_reflns_threshold_expression >2sigma(I)
_cod_data_source_file c5dt01801c2.cif
_cod_data_source_block sad
_cod_depositor_comments 'Adding full bibliography for 7035894--7035896.cif.'
_cod_database_code 7035895

loop_
_symmetry_equiv_pos_as_xyz
'x, y, z'
'-x+1/2, y+1/2, -z+1/2'
'-x, -y, -z'
'x-1/2, -y-1/2, z-1/2'

loop_
_atom_site_label
_atom_site_type_symbol
_atom_site_fract_x
_atom_site_fract_y
_atom_site_fract_z
_atom_site_U_iso_or_equiv
_atom_site_adp_type
_atom_site_occupancy
_atom_site_symmetry_multiplicity
_atom_site_calc_flag
_atom_site_refinement_flags
Bi1 Bi 1.48292(5) 0.22404(4) -0.11662(3) 0.0428(2) Uani 1 1 d .
Br1 Br 1.29057(17) 0.37054(13) -0.07796(9) 0.0574(4) Uani 1 1 d .
Br2 Br 1.66387(17) 0.05920(14) -0.15038(10) 0.0646(5) Uani 1 1 d .
Br3 Br 1.59925(18) 0.35745(14) -0.21855(9) 0.0655(5) Uani 1 1 d .
O2 O 1.4936(10) 0.1668(8) 0.0157(5) 0.051(2) Uani 1 1 d .
O1 O 1.3553(9) 0.1827(9) -0.2248(5) 0.054(3) Uani 1 1 d .
N2 N 1.2663(12) 0.0905(10) -0.1015(6) 0.048(3) Uani 1 1 d .
N3 N 1.4430(13) 0.2378(10) 0.0598(6) 0.048(3) Uani 1 1 d .
N4 N 1.6723(13) 0.3245(10) -0.0273(7) 0.054(3) Uani 1 1 d .
N1 N 1.2319(13) 0.2306(9) -0.2283(7) 0.051(3) Uani 1 1 d .
C17 C 1.7676(17) 0.3649(12) 0.0909(9) 0.059(4) Uani 1 1 d .
H17 H 1.7569 0.3710 0.1411 0.071 Uiso 1 1 calc R
C4 C 0.9980(13) 0.2425(13) -0.2001(9) 0.052(4) Uani 1 1 d .
H4 H 0.9213 0.2174 -0.1770 0.062 Uiso 1 1 calc R
C8 C 1.0690(16) -0.0546(14) -0.0923(10) 0.066(5) Uani 1 1 d .
H8 H 1.0025 -0.1056 -0.0895 0.079 Uiso 1 1 calc R
C6 C 1.1500(15) 0.0999(12) -0.1427(8) 0.051(4) Uani 1 1 d .
C13 C 1.3335(19) 0.3850(15) 0.1511(9) 0.070(5) Uani 1 1 d .
H13 H 1.2937 0.4356 0.1794 0.084 Uiso 1 1 calc R
C16 C 1.6567(15) 0.3388(11) 0.0446(8) 0.049(3) Uani 1 1 d .
C5 C 1.1263(13) 0.1893(12) -0.1898(8) 0.046(3) Uani 1 1 d .
C9 C 1.1878(17) -0.0610(14) -0.0497(9) 0.062(4) Uani 1 1 d .
H9 H 1.2012 -0.1151 -0.0170 0.075 Uiso 1 1 calc R
C7 C 1.0487(15) 0.0264(12) -0.1387(8) 0.058(4) Uani 1 1 d .
H7 H 0.9680 0.0321 -0.1671 0.069 Uiso 1 1 calc R
C15 C 1.5175(14) 0.3252(12) 0.0776(7) 0.047(3) Uani 1 1 d .
C12 C 1.2677(18) 0.2913(15) 0.1350(9) 0.069(5) Uani 1 1 d .
H12 H 1.1856 0.2763 0.1573 0.082 Uiso 1 1 calc R
C2 C 1.0969(19) 0.3664(14) -0.2771(9) 0.064(5) Uani 1 1 d .
H2 H 1.0882 0.4256 -0.3054 0.077 Uiso 1 1 calc R
C19 C 1.9090(16) 0.3636(15) -0.0112(11) 0.072(5) Uani 1 1 d .
H19 H 1.9953 0.3653 -0.0314 0.087 Uiso 1 1 calc R
C18 C 1.8968(15) 0.3819(13) 0.0599(10) 0.062(4) Uani 1 1 d .
H18 H 1.9711 0.4052 0.0885 0.074 Uiso 1 1 calc R
C3 C 0.9847(19) 0.3258(14) -0.2412(9) 0.068(5) Uani 1 1 d .
H3 H 0.8996 0.3577 -0.2462 0.082 Uiso 1 1 calc R
C10 C 1.2839(15) 0.0120(12) -0.0562(8) 0.051(4) Uani 1 1 d .
H10 H 1.3649 0.0073 -0.0280 0.061 Uiso 1 1 calc R
C11 C 1.3196(15) 0.2226(12) 0.0884(8) 0.051(4) Uani 1 1 d .
H11 H 1.2695 0.1640 0.0759 0.062 Uiso 1 1 calc R
C20 C 1.7960(17) 0.3424(15) -0.0551(9) 0.068(5) Uani 1 1 d .
H20 H 1.8051 0.3403 -0.1056 0.081 Uiso 1 1 calc R
C14 C 1.4583(18) 0.3965(13) 0.1226(8) 0.059(4) Uani 1 1 d .
H14 H 1.5074 0.4561 0.1339 0.071 Uiso 1 1 calc R
C1 C 1.2189(17) 0.3167(14) -0.2694(9) 0.063(4) Uani 1 1 d .
H1 H 1.2950 0.3423 -0.2928 0.075 Uiso 1 1 calc R

loop_
_atom_site_aniso_label
_atom_site_aniso_U_11
_atom_site_aniso_U_22
_atom_site_aniso_U_33
_atom_site_aniso_U_23
_atom_site_aniso_U_13
_atom_site_aniso_U_12
Bi1 0.0400(3) 0.0479(4) 0.0401(3) -0.0022(2) -0.0050(2) 0.0018(2)
Br1 0.0572(9) 0.0587(10) 0.0561(9) -0.0002(8) -0.0005(7) 0.0103(8)
Br2 0.0563(9) 0.0614(10) 0.0759(11) -0.0073(9) -0.0006(8) 0.0085(8)
Br3 0.0710(11) 0.0672(11) 0.0587(10) 0.0044(8) 0.0065(8) -0.0016(8)
O2 0.051(6) 0.055(6) 0.046(6) -0.002(5) 0.003(5) 0.005(5)
O1 0.040(5) 0.079(7) 0.041(5) -0.006(5) -0.003(4) 0.013(5)
N2 0.051(7) 0.054(7) 0.038(6) -0.005(6) -0.010(5) 0.002(6)
N3 0.051(7) 0.060(8) 0.034(6) 0.009(6) -0.006(5) 0.005(6)
N4 0.049(7) 0.057(8) 0.055(8) 0.001(7) -0.008(6) 0.001(6)
N1 0.051(7) 0.058(8) 0.044(7) -0.006(6) -0.007(6) 0.009(6)
C17 0.072(11) 0.050(9) 0.055(9) -0.015(8) -0.019(8) -0.006(8)
C4 0.024(6) 0.078(11) 0.053(9) -0.011(8) -0.003(6) -0.004(7)
C8 0.047(9) 0.066(11) 0.084(12) -0.012(10) -0.007(8) -0.016(8)
C6 0.049(8) 0.054(9) 0.048(8) -0.002(7) -0.011(7) 0.004(7)
C13 0.080(12) 0.084(13) 0.046(9) 0.001(9) 0.002(9) -0.015(11)
C16 0.049(8) 0.050(9) 0.047(8) -0.001(7) -0.009(7) 0.001(7)
C5 0.030(6) 0.066(9) 0.042(7) -0.015(7) -0.006(6) -0.004(7)
C9 0.063(10) 0.065(10) 0.058(10) 0.011(8) -0.012(8) -0.001(9)
C7 0.043(8) 0.064(10) 0.064(10) 0.005(8) -0.023(7) 0.003(8)
C15 0.041(7) 0.060(9) 0.040(8) 0.008(7) -0.008(6) -0.013(7)
C12 0.052(9) 0.103(15) 0.052(10) 0.005(10) 0.018(8) 0.009(10)
C2 0.074(11) 0.068(11) 0.048(9) 0.009(8) -0.015(8) 0.022(10)
C19 0.036(8) 0.091(14) 0.089(14) -0.012(11) 0.004(9) -0.001(9)
C18 0.042(8) 0.060(10) 0.081(12) 0.003(9) -0.015(8) -0.009(8)
C3 0.077(12) 0.070(12) 0.056(10) 0.008(9) -0.029(9) 0.025(10)
C10 0.046(8) 0.057(9) 0.049(8) -0.003(8) -0.010(7) -0.003(7)
C11 0.044(8) 0.057(10) 0.054(9) -0.003(8) 0.006(7) -0.018(7)
C20 0.056(10) 0.093(14) 0.054(10) -0.018(10) 0.006(8) -0.012(10)
C14 0.072(11) 0.058(10) 0.047(9) -0.011(8) -0.002(8) -0.008(9)
C1 0.051(9) 0.079(11) 0.058(10) 0.021(9) -0.011(8) -0.005(9)

loop_
_atom_type_symbol
_atom_type_description
_atom_type_scat_dispersion_real
_atom_type_scat_dispersion_imag
_atom_type_scat_source
C C 0.0033 0.0016 'International Tables Vol C Tables 4.2.6.8 and 6.1.1.4'
H H 0.0000 0.0000 'International Tables Vol C Tables 4.2.6.8 and 6.1.1.4'
N N 0.0061 0.0033 'International Tables Vol C Tables 4.2.6.8 and 6.1.1.4'
O O 0.0106 0.0060 'International Tables Vol C Tables 4.2.6.8 and 6.1.1.4'
Br Br -0.2901 2.4595 'International Tables Vol C Tables 4.2.6.8 and 6.1.1.4'
Bi Bi -4.1077 10.2566 'International Tables Vol C Tables 4.2.6.8 and 6.1.1.4'

loop_
_geom_angle_atom_site_label_1
_geom_angle_atom_site_label_2
_geom_angle_atom_site_label_3
_geom_angle
O1 Bi1 O2 137.4(4)
O1 Bi1 N4 158.2(4)
O2 Bi1 N4 64.4(3)
O1 Bi1 N2 63.6(3)
O2 Bi1 N2 74.1(3)
N4 Bi1 N2 137.8(4)
O1 Bi1 Br1 91.6(2)
O2 Bi1 Br1 88.1(2)
N4 Bi1 Br1 88.2(3)
N2 Bi1 Br1 83.2(3)
O1 Bi1 Br3 78.5(3)
O2 Bi1 Br3 144.1(2)
N4 Bi1 Br3 79.7(3)
N2 Bi1 Br3 141.5(2)
Br1 Bi1 Br3 91.99(5)
O1 Bi1 Br2 87.8(2)
O2 Bi1 Br2 88.8(2)
N4 Bi1 Br2 94.4(3)
N2 Bi1 Br2 91.7(3)
Br1 Bi1 Br2 174.54(5)
Br3 Bi1 Br2 93.18(5)
N3 O2 Bi1 111.6(7)
N1 O1 Bi1 112.2(8)
C10 N2 C6 120.6(13)
C10 N2 Bi1 117.8(9)
C6 N2 Bi1 121.4(10)
O2 N3 C11 119.2(12)
O2 N3 C15 120.8(12)
C11 N3 C15 120.0(13)
C16 N4 C20 118.5(13)
C16 N4 Bi1 123.4(10)
C20 N4 Bi1 116.8(10)
C1 N1 O1 118.3(13)
C1 N1 C5 123.4(13)
O1 N1 C5 118.3(12)
C16 C17 C18 118.6(15)
C16 C17 H17 120.7
C18 C17 H17 120.7
C3 C4 C5 122.6(15)
C3 C4 H4 118.7
C5 C4 H4 118.7
C7 C8 C9 120.0(15)
C7 C8 H8 120.0
C9 C8 H8 120.0
N2 C6 C7 120.0(13)
N2 C6 C5 121.0(13)
C7 C6 C5 118.9(12)
C14 C13 C12 115.4(18)
C14 C13 H13 122.3
C12 C13 H13 122.3
N4 C16 C17 121.2(14)
N4 C16 C15 120.4(12)
C17 C16 C15 118.3(14)
N1 C5 C4 114.0(14)
N1 C5 C6 120.4(13)
C4 C5 C6 125.5(14)
C10 C9 C8 119.0(16)
C10 C9 H9 120.5
C8 C9 H9 120.5
C8 C7 C6 118.7(13)
C8 C7 H7 120.7
C6 C7 H7 120.7
C14 C15 N3 117.8(13)
C14 C15 C16 123.9(14)
N3 C15 C16 118.2(13)
C11 C12 C13 122.0(17)
C11 C12 H12 119.0
C13 C12 H12 119.0
C1 C2 C3 117.9(15)
C1 C2 H2 121.1
C3 C2 H2 121.1
C18 C19 C20 120.8(16)
C18 C19 H19 119.6
C20 C19 H19 119.6
C19 C18 C17 118.1(15)
C19 C18 H18 120.9
C17 C18 H18 120.9
C4 C3 C2 120.8(15)
C4 C3 H3 119.6
C2 C3 H3 119.6
N2 C10 C9 121.7(14)
N2 C10 H10 119.2
C9 C10 H10 119.2
N3 C11 C12 120.6(15)
N3 C11 H11 119.7
C12 C11 H11 119.7
N4 C20 C19 121.9(16)
N4 C20 H20 119.0
C19 C20 H20 119.0
C13 C14 C15 123.8(16)
C13 C14 H14 118.1
C15 C14 H14 118.1
N1 C1 C2 121.2(16)
N1 C1 H1 119.4
C2 C1 H1 119.4

loop_
_geom_bond_atom_site_label_1
_geom_bond_atom_site_label_2
_geom_bond_distance
Bi1 O1 2.361(9)
Bi1 O2 2.526(10)
Bi1 N4 2.752(12)
Bi1 N2 2.755(12)
Bi1 Br1 2.7810(16)
Bi1 Br3 2.8106(18)
Bi1 Br2 2.8569(17)
O2 N3 1.330(16)
O1 N1 1.354(15)
N2 C10 1.322(18)
N2 C6 1.346(17)
N3 C11 1.342(18)
N3 C15 1.383(19)
N4 C16 1.339(18)
N4 C20 1.34(2)
N1 C1 1.35(2)
N1 C5 1.374(19)
C17 C16 1.39(2)
C17 C18 1.41(2)
C17 H17 0.9300
C4 C3 1.32(2)
C4 C5 1.44(2)
C4 H4 0.9300
C8 C7 1.36(2)
C8 C9 1.38(2)
C8 H8 0.9300
C6 C7 1.38(2)
C6 C5 1.46(2)
C13 C14 1.35(2)
C13 C12 1.40(3)
C13 H13 0.9300
C16 C15 1.51(2)
C9 C10 1.34(2)
C9 H9 0.9300
C7 H7 0.9300
C15 C14 1.38(2)
C12 C11 1.34(2)
C12 H12 0.9300
C2 C1 1.36(2)
C2 C3 1.40(2)
C2 H2 0.9300
C19 C18 1.33(2)
C19 C20 1.37(2)
C19 H19 0.9300
C18 H18 0.9300
C3 H3 0.9300
C10 H10 0.9300
C11 H11 0.9300
C20 H20 0.9300
C14 H14 0.9300
C1 H1 0.9300
